data_7100504
loop_
_publ_author_name
'Daniel Sole'
'Merce Font-Bardia'
'Xavier Solans'
'Lluis Vallverdu'

_publ_section_title
;
Synthesis of novel palladium OCN-pincer complexes:
Unprecedented sequential C(sp3)-H activation and aerobic oxidation in the
reaction of N,N-dialkyl-3-[(N,N-dimethylamino)methyl]-2-iodoanilines
with Pd2(dba)3
;
_journal_name_full 'Chemical Communications'
_journal_paper_doi 10.1039/b502854j
_journal_year 2005
_chemical_formula_moiety 'C11 H15 I N2 O Pd'
_chemical_formula_sum 'C11 H15 I N2 O Pd'
_chemical_formula_weight 424.55
_space_group_IT_number 14
_symmetry_cell_setting monoclinic
_symmetry_space_group_name_Hall '-P 2yab'
_symmetry_space_group_name_H-M 'P 1 21/a 1'
_cell_angle_alpha 90.00
_cell_angle_beta 100.37(3)
_cell_angle_gamma 90.00
_cell_formula_units_Z 4
_cell_length_a 10.190(8)
_cell_length_b 11.219(3)
_cell_length_c 11.646(2)
_cell_measurement_temperature 293(2)
_cell_volume 1309.6(11)
_diffrn_ambient_temperature 293(2)
_exptl_crystal_density_diffrn 2.153
_cod_depositor_comments
;
The following automatic conversions were performed:
'_symmetry_cell_setting' value 'Monoclinic' changed to 'monoclinic'
according to '/home/saulius/struct/CIF-dictionaries/cif_core.dic'
dictionary named 'cif_core.dic' version 2.4.1 from 2010-06-29.

Automatic conversion script
Id: cif_fix_enum 1527 2010-12-29 10:47:43Z saulius 
;
_cod_original_sg_symbol_H-M 'P 21/a'
_cod_database_code 7100504

loop_
_symmetry_equiv_pos_as_xyz
'x, y, z'
'-x+1/2, y+1/2, -z'
'-x, -y, -z'
'x-1/2, -y-1/2, z'

loop_
_atom_site_label
_atom_site_type_symbol
_atom_site_fract_x
_atom_site_fract_y
_atom_site_fract_z
_atom_site_U_iso_or_equiv
_atom_site_adp_type
_atom_site_occupancy
_atom_site_symmetry_multiplicity
_atom_site_calc_flag
_atom_site_refinement_flags
_atom_site_disorder_assembly
_atom_site_disorder_group
Pd Pd 0.198388(18) 0.545395(17) 0.771636(16) 0.03851(7) Uani 1 1 d . . .
I I 0.12132(2) 0.312801(18) 0.73178(2) 0.06122(8) Uani 1 1 d . . .
O O 0.1133(2) 0.54771(17) 0.91650(17) 0.0490(4) Uani 1 1 d . . .
N1 N 0.2849(2) 0.5680(2) 0.6241(2) 0.0501(5) Uani 1 1 d . . .
N2 N 0.0991(2) 0.7511(2) 0.94425(19) 0.0437(4) Uani 1 1 d . . .
C1 C 0.2339(3) 0.7154(2) 0.7919(2) 0.0409(5) Uani 1 1 d . . .
C2 C 0.1826(3) 0.7921(2) 0.8632(2) 0.0429(5) Uani 1 1 d . . .
C3 C 0.2054(3) 0.9166(3) 0.8587(3) 0.0568(7) Uani 1 1 d . . .
C4 C 0.2868(4) 0.9594(3) 0.7829(3) 0.0659(9) Uani 1 1 d . . .
C5 C 0.3427(4) 0.8842(3) 0.7143(3) 0.0620(8) Uani 1 1 d . . .
C6 C 0.3183(3) 0.7625(3) 0.7192(2) 0.0483(6) Uani 1 1 d . . .
C7 C 0.3779(3) 0.6710(3) 0.6468(3) 0.0558(7) Uani 1 1 d . . .
H7 H 0.3906 0.7063 0.5735 0.067 Uiso 1 1 calc R . .
H7A H 0.4640 0.6447 0.6886 0.067 Uiso 1 1 calc R . .
C8 C 0.3585(4) 0.4638(4) 0.5889(4) 0.0786(11) Uani 1 1 d . . .
H8 H 0.4294 0.4426 0.6516 0.094 Uiso 1 1 calc R . .
H8A H 0.3951 0.4838 0.5210 0.094 Uiso 1 1 calc R . .
H8B H 0.2984 0.3977 0.5714 0.094 Uiso 1 1 calc R . .
C9 C 0.1758(3) 0.6005(3) 0.5271(3) 0.0613(8) Uani 1 1 d . . .
H9 H 0.2091 0.6012 0.4551 0.074 Uiso 1 1 calc R . .
H9A H 0.1424 0.6781 0.5412 0.074 Uiso 1 1 calc R . .
H9B H 0.1051 0.5431 0.5222 0.074 Uiso 1 1 calc R . .
C10 C 0.0762(3) 0.6368(2) 0.9641(2) 0.0466(6) Uani 1 1 d . . .
H10 H 0.0256 0.6221 1.0215 0.056 Uiso 1 1 calc R . .
C11 C 0.0362(3) 0.8393(3) 1.0109(3) 0.0594(8) Uani 1 1 d . . .
H11 H 0.0596 0.9182 0.9900 0.071 Uiso 1 1 calc R . .
H11A H 0.0670 0.8271 1.0930 0.071 Uiso 1 1 calc R . .
H11B H -0.0590 0.8301 0.9933 0.071 Uiso 1 1 calc R . .
H3 H 0.188(3) 0.982(3) 0.910(3) 0.053(9) Uiso 1 1 d . . .
H4 H 0.320(4) 1.043(3) 0.780(4) 0.078(12) Uiso 1 1 d . . .
H5 H 0.405(4) 0.916(3) 0.675(4) 0.066(11) Uiso 1 1 d . . .

loop_
_atom_site_aniso_label
_atom_site_aniso_U_11
_atom_site_aniso_U_22
_atom_site_aniso_U_33
_atom_site_aniso_U_23
_atom_site_aniso_U_13
_atom_site_aniso_U_12
Pd 0.03481(10) 0.04012(11) 0.04098(10) 0.00231(7) 0.00783(7) -0.00041(7)
I 0.07113(15) 0.04443(12) 0.07240(15) -0.00863(9) 0.02451(11) -0.00652(8)
O 0.0645(12) 0.0414(9) 0.0450(10) 0.0074(8) 0.0200(9) 0.0020(8)
N1 0.0404(11) 0.0628(15) 0.0511(13) -0.0052(10) 0.0189(10) -0.0082(10)
N2 0.0477(11) 0.0417(11) 0.0406(10) -0.0015(9) 0.0046(8) -0.0029(9)
C1 0.0411(12) 0.0411(12) 0.0381(11) 0.0091(10) 0.0004(9) -0.0039(10)
C2 0.0451(13) 0.0419(12) 0.0379(12) 0.0017(10) -0.0032(10) -0.0095(10)
C3 0.0658(18) 0.0463(15) 0.0532(16) 0.0037(13) -0.0030(14) -0.0155(14)
C4 0.079(2) 0.0504(17) 0.064(2) 0.0078(15) 0.0012(17) -0.0246(16)
C5 0.0640(19) 0.0641(19) 0.0520(16) 0.0153(15) -0.0056(14) -0.0266(16)
C6 0.0399(13) 0.0586(16) 0.0422(13) 0.0080(11) -0.0036(10) -0.0137(11)
C7 0.0392(14) 0.076(2) 0.0538(16) 0.0055(14) 0.0117(12) -0.0130(13)
C8 0.067(2) 0.086(3) 0.095(3) -0.013(2) 0.046(2) 0.0070(18)
C9 0.0505(16) 0.090(2) 0.0449(14) -0.0048(15) 0.0114(12) -0.0165(16)
C10 0.0548(15) 0.0474(14) 0.0384(12) 0.0039(10) 0.0111(11) -0.0042(11)
C11 0.072(2) 0.0479(16) 0.0607(18) -0.0123(13) 0.0187(16) 0.0014(14)

loop_
_geom_bond_atom_site_label_1
_geom_bond_atom_site_label_2
_geom_bond_distance
_geom_bond_site_symmetry_2
_geom_bond_publ_flag
Pd C1 1.948(3) . ?
Pd O 2.031(2) . ?
Pd N1 2.083(2) . ?
Pd I 2.7405(7) . ?
O C10 1.235(3) . ?
N1 C9 1.481(4) . ?
N1 C8 1.486(4) . ?
N1 C7 1.488(4) . ?
N2 C10 1.331(3) . ?
N2 C2 1.455(4) . ?
N2 C11 1.474(4) . ?
C1 C2 1.363(4) . ?
C1 C6 1.414(4) . ?
C2 C3 1.418(4) . ?
C3 C4 1.400(5) . ?
C3 H3 0.98(3) . ?
C4 C5 1.356(6) . ?
C4 H4 1.00(4) . ?
C5 C6 1.391(4) . ?
C5 H5 0.92(4) . ?
C6 C7 1.522(5) . ?
C7 H7 0.9700 . ?
C7 H7A 0.9700 . ?
C8 H8 0.9600 . ?
C8 H8A 0.9600 . ?
C8 H8B 0.9600 . ?
C9 H9 0.9600 . ?
C9 H9A 0.9600 . ?
C9 H9B 0.9600 . ?
C10 H10 0.9300 . ?
C11 H11 0.9600 . ?
C11 H11A 0.9600 . ?
C11 H11B 0.9600 . ?
